data_2018465
loop_
_publ_author_name
'Lemmerer, Andreas'
'Fernandes, Manuel A.'

_publ_section_title
;
 Structural study of six cycloalkylammonium cinnamate salt structures
 featuring one-dimensional columns and two-dimensional hydrogen-bonded
 networks
;
_journal_coeditor_code EM3048
_journal_issue 5
_journal_name_full 'Acta Crystallographica Section C'
_journal_page_first o188
_journal_page_last o194
_journal_paper_doi 10.1107/S0108270112013534
_journal_volume 68
_journal_year 2012
_chemical_formula_iupac 'C5 H12 N +, C9 H7 O2 -'
_chemical_formula_moiety 'C5 H12 N +, C9 H7 O2 -'
_chemical_formula_sum 'C14 H19 N O2'
_chemical_formula_weight 233.3
_chemical_name_systematic
;
cyclopentylaminium cinnamate
;
_space_group_crystal_system orthorhombic
_space_group_IT_number 61
_symmetry_space_group_name_Hall '-P 2ac 2ab'
_symmetry_space_group_name_H-M 'P b c a'
_audit_creation_method 'WinGX routine CIF_UPDATE'
_cell_angle_alpha 90
_cell_angle_beta 90
_cell_angle_gamma 90
_cell_formula_units_Z 8
_cell_length_a 8.2523(3)
_cell_length_b 11.1475(3)
_cell_length_c 27.8170(7)
_cell_measurement_reflns_used 3764
_cell_measurement_temperature 173(2)
_cell_measurement_theta_max 27.84
_cell_measurement_theta_min 2.87
_cell_volume 2558.96(13)
_computing_cell_refinement 'SAINT-Plus (Bruker, 2004)'
_computing_data_collection 'APEX2 (Bruker, 2005)'
_computing_data_reduction 'SAINT-Plus and XPREP (Bruker 2004)'
_computing_molecular_graphics
;
ORTEP-3 for Windows (Farrugia, 1997) and DIAMOND (Brandenburg,
1999)
;
_computing_publication_material
;
WinGX (Farrugia, 1999) and PLATON (Spek, 2009)
;
_computing_structure_refinement 'SHELXL97 (Sheldrick, 2008)'
_computing_structure_solution 'SHELXS97 (Sheldrick, 2008)'
_diffrn_ambient_temperature 173(2)
_diffrn_measured_fraction_theta_full 1
_diffrn_measured_fraction_theta_max 1
_diffrn_measurement_device_type 'Bruker APEXII CCD area-detector'
_diffrn_measurement_method '\w scans'
_diffrn_radiation_type MoK\a
_diffrn_radiation_wavelength 0.71073
_diffrn_reflns_av_R_equivalents 0.0511
_diffrn_reflns_limit_h_max 10
_diffrn_reflns_limit_h_min -10
_diffrn_reflns_limit_k_max 13
_diffrn_reflns_limit_k_min -14
_diffrn_reflns_limit_l_max 31
_diffrn_reflns_limit_l_min -36
_diffrn_reflns_number 14051
_diffrn_reflns_theta_full 28
_diffrn_reflns_theta_max 28
_diffrn_reflns_theta_min 1.46
_diffrn_standards_number 0
_exptl_absorpt_coefficient_mu 0.08
_exptl_absorpt_correction_T_max 0.992
_exptl_absorpt_correction_T_min 0.9571
_exptl_absorpt_correction_type multi-scan
_exptl_absorpt_process_details '(SADABS; Sheldrick, 1996)'
_exptl_crystal_colour colourless
_exptl_crystal_density_diffrn 1.211
_exptl_crystal_density_method 'not measured'
_exptl_crystal_description block
_exptl_crystal_F_000 1008
_exptl_crystal_size_max 0.55
_exptl_crystal_size_mid 0.4
_exptl_crystal_size_min 0.1
_refine_diff_density_max 0.209
_refine_diff_density_min -0.203
_refine_ls_extinction_method none
_refine_ls_goodness_of_fit_ref 1.022
_refine_ls_hydrogen_treatment mixed
_refine_ls_matrix_type full
_refine_ls_number_parameters 163
_refine_ls_number_reflns 3092
_refine_ls_number_restraints 0
_refine_ls_restrained_S_all 1.022
_refine_ls_R_factor_gt 0.0418
_refine_ls_shift/su_max 0.004
_refine_ls_structure_factor_coef Fsqd
_refine_ls_weighting_details 'calc w=1/[\s^2^(Fo^2^)+(0.0557P)^2^] where P=(Fo^2^+2Fc^2^)/3'
_refine_ls_weighting_scheme calc
_refine_ls_wR_factor_ref 0.1067
_reflns_number_gt 2170
_reflns_number_total 3092
_reflns_threshold_expression I>2\s(I)
_cod_data_source_file em3048.cif
_cod_data_source_block I
_cod_database_code 2018465
_cod_database_fobs_code 2018465

loop_
_space_group_symop_operation_xyz
'x, y, z'
'-x+1/2, -y, z+1/2'
'-x, y+1/2, -z+1/2'
'x+1/2, -y+1/2, -z'
'-x, -y, -z'
'x-1/2, y, -z-1/2'
'x, -y-1/2, z-1/2'
'-x-1/2, y-1/2, z'

loop_
_atom_site_type_symbol
_atom_site_label
_atom_site_fract_x
_atom_site_fract_y
_atom_site_fract_z
_atom_site_U_iso_or_equiv
_atom_site_adp_type
_atom_site_calc_flag
_atom_site_refinement_flags
_atom_site_occupancy
C C1 0.16314(16) 0.71801(11) 0.31780(4) 0.0234(3) Uani d . 1
C C2 0.10164(18) 0.60335(12) 0.32449(4) 0.0289(3) Uani d . 1
H H2 0.1005 0.5691 0.3558 0.035 Uiso calc R 1
C C3 0.04205(19) 0.53868(12) 0.28602(5) 0.0326(3) Uani d . 1
H H3 0.0014 0.4599 0.291 0.039 Uiso calc R 1
C C4 0.04103(19) 0.58768(13) 0.24029(4) 0.0342(4) Uani d . 1
H H4 -0.002 0.5434 0.2141 0.041 Uiso calc R 1
C C5 0.1026(2) 0.70061(13) 0.23307(5) 0.0357(4) Uani d . 1
H H5 0.104 0.7341 0.2017 0.043 Uiso calc R 1
C C6 0.16251(18) 0.76564(12) 0.27150(4) 0.0306(3) Uani d . 1
H H6 0.2039 0.8441 0.2662 0.037 Uiso calc R 1
C C7 0.22545(16) 0.79085(11) 0.35776(4) 0.0240(3) Uani d . 1
H H7 0.2495 0.8723 0.3506 0.029 Uiso calc R 1
C C8 0.25204(16) 0.75598(11) 0.40266(4) 0.0243(3) Uani d . 1
H H8 0.2288 0.6753 0.4112 0.029 Uiso calc R 1
C C9 0.31679(15) 0.83817(11) 0.44020(4) 0.0219(3) Uani d . 1
O O1 0.36421(11) 0.79116(8) 0.47944(3) 0.0275(2) Uani d . 1
O O2 0.32445(12) 0.94812(7) 0.43152(3) 0.0277(2) Uani d . 1
C C10 0.21780(16) 0.54661(11) 0.55691(4) 0.0235(3) Uani d . 1
H H10 0.1373 0.4829 0.5653 0.028 Uiso calc R 1
C C11 0.38635(17) 0.49326(12) 0.55821(4) 0.0290(3) Uani d . 1
H H11A 0.4661 0.5475 0.5429 0.035 Uiso calc R 1
H H11B 0.3894 0.4145 0.5418 0.035 Uiso calc R 1
C C12 0.4194(2) 0.48004(12) 0.61204(5) 0.0347(4) Uani d . 1
H H12A 0.5365 0.4895 0.6189 0.042 Uiso calc R 1
H H12B 0.384 0.4003 0.6236 0.042 Uiso calc R 1
C C13 0.32135(18) 0.57989(14) 0.63636(5) 0.0368(4) Uani d . 1
H H13A 0.2496 0.5459 0.6614 0.044 Uiso calc R 1
H H13B 0.3947 0.639 0.6516 0.044 Uiso calc R 1
C C14 0.22164(19) 0.63925(13) 0.59706(4) 0.0340(3) Uani d . 1
H H14A 0.2735 0.7145 0.5861 0.041 Uiso calc R 1
H H14B 0.1108 0.6575 0.6086 0.041 Uiso calc R 1
N N1 0.17382(15) 0.59947(10) 0.50967(4) 0.0221(2) Uani d . 1
H H1A 0.244(2) 0.6603(13) 0.5014(5) 0.033 Uiso d . 1
H H1B 0.070(2) 0.6355(12) 0.5116(5) 0.033 Uiso d . 1
H H1C 0.1743(18) 0.5423(13) 0.4854(5) 0.033 Uiso d . 1

loop_
_atom_site_aniso_label
_atom_site_aniso_U_11
_atom_site_aniso_U_22
_atom_site_aniso_U_33
_atom_site_aniso_U_12
_atom_site_aniso_U_13
_atom_site_aniso_U_23
C1 0.0237(7) 0.0241(6) 0.0223(6) 0.0036(5) -0.0014(5) -0.0033(5)
C2 0.0349(8) 0.0292(7) 0.0228(6) -0.0013(6) -0.0017(5) -0.0016(5)
C3 0.0367(9) 0.0290(7) 0.0321(7) -0.0052(6) -0.0001(6) -0.0064(6)
C4 0.0366(9) 0.0404(8) 0.0257(7) 0.0028(7) -0.0058(6) -0.0116(6)
C5 0.0474(10) 0.0391(8) 0.0206(6) 0.0042(7) -0.0053(6) -0.0004(6)
C6 0.0395(9) 0.0271(7) 0.0253(6) 0.0018(6) -0.0038(6) 0.0011(6)
C7 0.0267(7) 0.0202(6) 0.0252(6) 0.0017(5) -0.0013(5) -0.0008(5)
C8 0.0272(7) 0.0203(6) 0.0255(6) -0.0013(5) -0.0025(5) -0.0004(5)
C9 0.0215(7) 0.0240(7) 0.0203(6) -0.0011(5) 0.0024(5) -0.0014(5)
O1 0.0316(6) 0.0295(5) 0.0214(4) -0.0060(4) -0.0051(4) 0.0029(4)
O2 0.0373(6) 0.0218(5) 0.0239(4) -0.0018(4) -0.0026(4) -0.0021(4)
C10 0.0270(7) 0.0248(7) 0.0188(6) -0.0007(6) 0.0018(5) 0.0010(5)
C11 0.0305(8) 0.0302(7) 0.0263(7) 0.0054(6) 0.0030(6) -0.0008(6)
C12 0.0386(9) 0.0359(8) 0.0295(7) 0.0025(7) -0.0048(6) 0.0008(6)
C13 0.0309(9) 0.0544(10) 0.0250(7) 0.0034(7) -0.0016(6) -0.0074(6)
C14 0.0417(9) 0.0351(8) 0.0252(6) 0.0063(7) -0.0011(6) -0.0075(6)
N1 0.0252(6) 0.0216(6) 0.0194(5) -0.0006(5) 0.0013(4) -0.0022(4)

loop_
_atom_type_symbol
_atom_type_description
_atom_type_scat_dispersion_real
_atom_type_scat_dispersion_imag
_atom_type_scat_source
C C 0.0033 0.0016 'International Tables Vol C Tables 4.2.6.8 and 6.1.1.4'
H H 0 0 'International Tables Vol C Tables 4.2.6.8 and 6.1.1.4'
N N 0.0061 0.0033 'International Tables Vol C Tables 4.2.6.8 and 6.1.1.4'
O O 0.0106 0.006 'International Tables Vol C Tables 4.2.6.8 and 6.1.1.4'

loop_
_geom_angle_atom_site_label_1
_geom_angle_atom_site_label_2
_geom_angle_atom_site_label_3
_geom_angle
C2 C1 C6 118.27(11)
C2 C1 C7 122.37(11)
C6 C1 C7 119.34(11)
C3 C2 C1 120.48(12)
C3 C2 H2 119.8
C1 C2 H2 119.8
C2 C3 C4 120.55(13)
C2 C3 H3 119.7
C4 C3 H3 119.7
C5 C4 C3 119.61(12)
C5 C4 H4 120.2
C3 C4 H4 120.2
C4 C5 C6 120.01(12)
C4 C5 H5 120
C6 C5 H5 120
C5 C6 C1 121.07(13)
C5 C6 H6 119.5
C1 C6 H6 119.5
C8 C7 C1 127.46(12)
C8 C7 H7 116.3
C1 C7 H7 116.3
C7 C8 C9 122.66(12)
C7 C8 H8 118.7
C9 C8 H8 118.7
O2 C9 O1 123.61(11)
O2 C9 C8 119.07(10)
O1 C9 C8 117.30(11)
N1 C10 C11 113.70(10)
N1 C10 C14 112.66(10)
C11 C10 C14 103.30(11)
N1 C10 H10 109
C11 C10 H10 109
C14 C10 H10 109
C10 C11 C12 103.04(10)
C10 C11 H11A 111.2
C12 C11 H11A 111.2
C10 C11 H11B 111.2
C12 C11 H11B 111.2
H11A C11 H11B 109.1
C11 C12 C13 105.53(11)
C11 C12 H12A 110.6
C13 C12 H12A 110.6
C11 C12 H12B 110.6
C13 C12 H12B 110.6
H12A C12 H12B 108.8
C14 C13 C12 106.53(10)
C14 C13 H13A 110.4
C12 C13 H13A 110.4
C14 C13 H13B 110.4
C12 C13 H13B 110.4
H13A C13 H13B 108.6
C13 C14 C10 104.11(11)
C13 C14 H14A 110.9
C10 C14 H14A 110.9
C13 C14 H14B 110.9
C10 C14 H14B 110.9
H14A C14 H14B 109
C10 N1 H1A 111.1(9)
C10 N1 H1B 109.9(8)
H1A N1 H1B 105.7(12)
C10 N1 H1C 111.7(9)
H1A N1 H1C 108.7(12)
H1B N1 H1C 109.5(12)

loop_
_geom_bond_atom_site_label_1
_geom_bond_atom_site_label_2
_geom_bond_distance
C1 C2 1.3878(18)
C1 C6 1.3931(17)
C1 C7 1.4695(17)
C2 C3 1.3808(18)
C2 H2 0.95
C3 C4 1.3844(18)
C3 H3 0.95
C4 C5 1.372(2)
C4 H4 0.95
C5 C6 1.3830(19)
C5 H5 0.95
C6 H6 0.95
C7 C8 1.3264(17)
C7 H7 0.95
C8 C9 1.4884(17)
C8 H8 0.95
C9 O2 1.2508(14)
C9 O1 1.2725(14)
C10 N1 1.4850(15)
C10 C11 1.5132(19)
C10 C14 1.5216(17)
C10 H10 1
C11 C12 1.5292(18)
C11 H11A 0.99
C11 H11B 0.99
C12 C13 1.534(2)
C12 H12A 0.99
C12 H12B 0.99
C13 C14 1.5199(19)
C13 H13A 0.99
C13 H13B 0.99
C14 H14A 0.99
C14 H14B 0.99
N1 H1A 0.921(16)
N1 H1B 0.949(17)
N1 H1C 0.928(15)

loop_
_geom_hbond_atom_site_label_D
_geom_hbond_atom_site_label_H
_geom_hbond_atom_site_label_A
_geom_hbond_site_symmetry_A
_geom_hbond_distance_DH
_geom_hbond_distance_HA
_geom_hbond_distance_DA
_geom_hbond_angle_DHA
N1 H1A O1 . 0.921(16) 1.866(16) 2.7824(15) 172.4(14)
N1 H1B O1 4_466 0.949(17) 1.900(17) 2.8471(15) 175.6(12)
N1 H1C O2 8_655 0.928(15) 1.830(15) 2.7519(13) 171.6(13)

loop_
_geom_torsion_atom_site_label_1
_geom_torsion_atom_site_label_2
_geom_torsion_atom_site_label_3
_geom_torsion_atom_site_label_4
_geom_torsion
C6 C1 C2 C3 0.2(2)
C7 C1 C2 C3 179.02(13)
C1 C2 C3 C4 -0.7(2)
C2 C3 C4 C5 1.2(2)
C3 C4 C5 C6 -1.2(2)
C4 C5 C6 C1 0.6(2)
C2 C1 C6 C5 -0.1(2)
C7 C1 C6 C5 -179.00(13)
C2 C1 C7 C8 9.4(2)
C6 C1 C7 C8 -171.81(14)
C1 C7 C8 C9 179.61(12)
C7 C8 C9 O2 10.8(2)
C7 C8 C9 O1 -168.01(12)
N1 C10 C11 C12 164.01(11)
C14 C10 C11 C12 41.59(13)
C10 C11 C12 C13 -29.09(15)
C11 C12 C13 C14 5.70(16)
C12 C13 C14 C10 19.80(16)
N1 C10 C14 C13 -161.27(12)
C11 C10 C14 C13 -38.16(14)
